data_7038934
loop_
_publ_author_name
'Martyanov, K. A.'
'Cherkasov, V. K.'
'Abakumov, G. A.'
'Samsonov, M. A.'
'Khrizanforova, V. V.'
'Budnikova, Y. H.'
'Kuropatov, V. A.'

_publ_section_title
;
 New sterically-hindered o-quinones annelated with metal-dithiolates:
 regiospecificity in oxidative addition reactions of a bifacial ligand to
 the Pd and Pt complexes.
;
_journal_issue 17
_journal_name_full 'Dalton transactions (Cambridge, England : 2003)'
_journal_page_first 7400
_journal_page_last 7405
_journal_paper_doi 10.1039/c6dt00769d
_journal_volume 45
_journal_year 2016
_chemical_formula_sum 'C52 H52 O2.5 P2 Pd S2'
_chemical_formula_weight 949.39
_space_group_crystal_system triclinic
_space_group_IT_number 2
_space_group_name_Hall '-P 1'
_space_group_name_H-M_alt 'P -1'
_symmetry_space_group_name_Hall '-P 1'
_symmetry_space_group_name_H-M 'P -1'
_atom_sites_solution_hydrogens geom
_atom_sites_solution_primary dual
_atom_sites_solution_secondary difmap
_audit_creation_method SHELXL-2014/7
_audit_update_record
;
2016-03-11 deposited with the CCDC.
2016-03-11 downloaded from the CCDC.
;
_cell_angle_alpha 95.401(3)
_cell_angle_beta 99.297(3)
_cell_angle_gamma 104.257(3)
_cell_formula_units_Z 2
_cell_length_a 10.760(2)
_cell_length_b 12.877(3)
_cell_length_c 17.948(4)
_cell_measurement_reflns_used 9684
_cell_measurement_temperature 100(2)
_cell_measurement_theta_max 30.53
_cell_measurement_theta_min 2.75
_cell_volume 2355.1(9)
_computing_cell_refinement 'Bruker SAINT'
_computing_data_collection 'Bruker APEX2'
_computing_data_reduction 'Bruker SAINT'
_computing_molecular_graphics 'Bruker SHELXTL'
_computing_publication_material 'Bruker SHELXTL'
_computing_structure_refinement 'SHELXL-2014/7 (Sheldrick, 2014)'
_computing_structure_solution 'SHELXT-2014/4 (Sheldrick, 2014)'
_diffrn_ambient_temperature 100(2)
_diffrn_measured_fraction_theta_full 0.989
_diffrn_measured_fraction_theta_max 0.991
_diffrn_measurement_device_type 'Bruker D8 Quest with CMOS Detector'
_diffrn_measurement_method '\w scans'
_diffrn_radiation_type MoK\a
_diffrn_radiation_wavelength 0.71073
_diffrn_reflns_av_R_equivalents 0.0388
_diffrn_reflns_av_unetI/netI 0.0626
_diffrn_reflns_Laue_measured_fraction_full 0.989
_diffrn_reflns_Laue_measured_fraction_max 0.991
_diffrn_reflns_limit_h_max 13
_diffrn_reflns_limit_h_min -13
_diffrn_reflns_limit_k_max 16
_diffrn_reflns_limit_k_min -16
_diffrn_reflns_limit_l_max 22
_diffrn_reflns_limit_l_min -22
_diffrn_reflns_number 18756
_diffrn_reflns_point_group_measured_fraction_full 0.989
_diffrn_reflns_point_group_measured_fraction_max 0.991
_diffrn_reflns_theta_full 25.242
_diffrn_reflns_theta_max 27.000
_diffrn_reflns_theta_min 3.031
_diffrn_source 'microfocus tube'
_exptl_absorpt_coefficient_mu 0.591
_exptl_absorpt_correction_T_max 0.5123
_exptl_absorpt_correction_T_min 0.4068
_exptl_absorpt_correction_type multi-scan
_exptl_absorpt_process_details 'SADABS 2014/2'
_exptl_crystal_colour black
_exptl_crystal_density_diffrn 1.339
_exptl_crystal_description plate
_exptl_crystal_F_000 984
_exptl_crystal_size_max 0.520
_exptl_crystal_size_mid 0.170
_exptl_crystal_size_min 0.110
_refine_diff_density_max 1.525
_refine_diff_density_min -1.078
_refine_diff_density_rms 0.117
_refine_ls_extinction_method none
_refine_ls_goodness_of_fit_ref 1.050
_refine_ls_hydrogen_treatment constr
_refine_ls_matrix_type full
_refine_ls_number_parameters 570
_refine_ls_number_reflns 10211
_refine_ls_number_restraints 12
_refine_ls_restrained_S_all 1.052
_refine_ls_R_factor_all 0.0785
_refine_ls_R_factor_gt 0.0563
_refine_ls_shift/su_max 0.000
_refine_ls_shift/su_mean 0.000
_refine_ls_structure_factor_coef Fsqd
_refine_ls_weighting_details 'w=1/[\s^2^(Fo^2^)+(0.0789P)^2^+1.5978P] where P=(Fo^2^+2Fc^2^)/3'
_refine_ls_weighting_scheme calc
_refine_ls_wR_factor_gt 0.1361
_refine_ls_wR_factor_ref 0.1448
_reflns_Friedel_coverage 0.000
_reflns_number_gt 7872
_reflns_number_total 10211
_reflns_threshold_expression 'I > 2\s(I)'
_cod_data_source_file c6dt00769d2.cif
_cod_data_source_block pdss
_cod_depositor_comments 'Adding full bibliography for 7038933--7038935.cif.'
_cod_original_formula_sum 'C52 H52 O2.50 P2 Pd S2'
_cod_database_code 7038934
_shelx_shelxl_version_number 2014/7
_shelx_space_group_comment
;
The symmetry employed for this shelxl refinement is uniquely defined
by the following loop, which should always be used as a source of
symmetry information in preference to the above space-group names.
They are only intended as comments.
;
_shelx_estimated_absorpt_t_min 0.749
_shelx_estimated_absorpt_t_max 0.938

loop_
_space_group_symop_operation_xyz
'x, y, z'
'-x, -y, -z'

loop_
_atom_site_label
_atom_site_type_symbol
_atom_site_fract_x
_atom_site_fract_y
_atom_site_fract_z
_atom_site_U_iso_or_equiv
_atom_site_adp_type
_atom_site_occupancy
_atom_site_site_symmetry_order
_atom_site_calc_flag
_atom_site_refinement_flags_posn
_atom_site_refinement_flags_adp
_atom_site_refinement_flags_occupancy
_atom_site_disorder_assembly
_atom_site_disorder_group
Pd1 Pd 0.31114(3) 0.24409(2) 0.27998(2) 0.01879(10) Uani 1 1 d . . . . .
S1 S 0.30893(9) 0.40819(8) 0.33756(6) 0.0248(2) Uani 1 1 d . . . . .
S2 S 0.52085(10) 0.32663(8) 0.27043(7) 0.0253(3) Uani 0.913(2) 1 d . . P A 1
S2' S 0.4685(11) 0.3483(9) 0.2259(8) 0.0253(3) Uani 0.087(2) 1 d . . P A 2
P1 P 0.10965(8) 0.16382(7) 0.30667(5) 0.0166(2) Uani 1 1 d . . . . .
P2 P 0.33269(9) 0.09511(8) 0.20468(6) 0.0180(2) Uani 1 1 d . . . . .
O1 O 0.7547(3) 0.7253(2) 0.2892(2) 0.0411(8) Uani 1 1 d . . . . .
O2 O 0.6883(3) 0.7401(2) 0.42438(18) 0.0327(7) Uani 1 1 d . . . . .
C1 C 0.4556(4) 0.5034(3) 0.3351(2) 0.0202(8) Uani 1 1 d . . . . .
C2 C 0.5448(4) 0.4655(3) 0.2895(2) 0.0205(8) Uani 1 1 d . . . . .
C3 C 0.6452(4) 0.5353(3) 0.2667(2) 0.0225(8) Uani 1 1 d . . . . .
C4 C 0.6768(4) 0.6466(3) 0.3043(2) 0.0252(8) Uani 1 1 d . . . . .
C5 C 0.6178(4) 0.6682(3) 0.3742(2) 0.0241(8) Uani 1 1 d . . . . .
C6 C 0.4865(4) 0.6045(3) 0.3759(2) 0.0237(8) Uani 1 1 d . . . . .
C7 C 0.7292(4) 0.5139(4) 0.2066(3) 0.0356(10) Uani 1 1 d . . . . .
C8 C 0.8734(5) 0.5480(4) 0.2464(3) 0.0480(14) Uani 1 1 d . . . . .
H8A H 0.8963 0.6234 0.2706 0.072 Uiso 1 1 calc R U . . .
H8B H 0.9284 0.5411 0.2087 0.072 Uiso 1 1 calc R U . . .
H8C H 0.8875 0.5014 0.2853 0.072 Uiso 1 1 calc R U . . .
C9 C 0.7056(5) 0.5838(5) 0.1436(3) 0.0491(13) Uani 1 1 d . . . . .
H9A H 0.7302 0.6602 0.1659 0.074 Uiso 1 1 calc R U . . .
H9B H 0.6130 0.5621 0.1194 0.074 Uiso 1 1 calc R U . . .
H9C H 0.7587 0.5738 0.1053 0.074 Uiso 1 1 calc R U . . .
C10 C 0.6998(7) 0.3985(4) 0.1670(4) 0.0652(19) Uani 1 1 d . . . . .
H10A H 0.6084 0.3748 0.1405 0.098 Uiso 1 1 calc R U . . .
H10B H 0.7148 0.3508 0.2050 0.098 Uiso 1 1 calc R U . . .
H10C H 0.7571 0.3956 0.1301 0.098 Uiso 1 1 calc R U . . .
C11 C 0.4008(4) 0.6490(3) 0.4247(2) 0.0280(9) Uani 1 1 d . . . . .
C12 C 0.4605(5) 0.7687(4) 0.4579(3) 0.0457(12) Uani 1 1 d . . . . .
H12A H 0.4780 0.8113 0.4165 0.069 Uiso 1 1 calc R U . . .
H12B H 0.5425 0.7764 0.4937 0.069 Uiso 1 1 calc R U . . .
H12C H 0.3993 0.7947 0.4848 0.069 Uiso 1 1 calc R U . . .
C13 C 0.2672(4) 0.6426(4) 0.3750(3) 0.0364(10) Uani 1 1 d . . . . .
H13A H 0.2807 0.6814 0.3313 0.055 Uiso 1 1 calc R U . . .
H13B H 0.2155 0.6757 0.4054 0.055 Uiso 1 1 calc R U . . .
H13C H 0.2207 0.5667 0.3567 0.055 Uiso 1 1 calc R U . . .
C14 C 0.3850(4) 0.5873(4) 0.4933(2) 0.0337(10) Uani 1 1 d . . . . .
H14A H 0.3408 0.5109 0.4750 0.051 Uiso 1 1 calc R U . . .
H14B H 0.3328 0.6182 0.5246 0.051 Uiso 1 1 calc R U . . .
H14C H 0.4713 0.5934 0.5239 0.051 Uiso 1 1 calc R U . . .
C15 C 0.0373(3) 0.2477(3) 0.3648(2) 0.0190(7) Uani 1 1 d . . . . .
C16 C 0.1069(4) 0.2896(3) 0.4382(2) 0.0223(8) Uani 1 1 d . . . . .
H16A H 0.1893 0.2765 0.4550 0.027 Uiso 1 1 calc R U . . .
C17 C 0.0554(4) 0.3507(3) 0.4869(2) 0.0253(8) Uani 1 1 d . . . . .
H17A H 0.1025 0.3795 0.5371 0.030 Uiso 1 1 calc R U . . .
C18 C -0.0645(4) 0.3693(3) 0.4621(2) 0.0268(9) Uani 1 1 d . . . . .
H18A H -0.0994 0.4114 0.4952 0.032 Uiso 1 1 calc R U . . .
C19 C -0.1334(4) 0.3275(3) 0.3900(3) 0.0294(9) Uani 1 1 d . . . . .
H19A H -0.2158 0.3408 0.3736 0.035 Uiso 1 1 calc R U . . .
C20 C -0.0837(4) 0.2658(3) 0.3407(2) 0.0254(8) Uani 1 1 d . . . . .
H20A H -0.1321 0.2363 0.2909 0.030 Uiso 1 1 calc R U . . .
C21 C -0.0160(4) 0.1120(3) 0.2213(2) 0.0250(8) Uani 1 1 d . . . . .
C22 C -0.0310(4) 0.1867(4) 0.1710(2) 0.0321(10) Uani 1 1 d . . . . .
H22A H 0.0244 0.2583 0.1813 0.039 Uiso 1 1 calc R U . . .
C23 C -0.1280(5) 0.1545(5) 0.1058(3) 0.0442(12) Uani 1 1 d . . . . .
H23A H -0.1396 0.2047 0.0715 0.053 Uiso 1 1 calc R U . . .
C24 C -0.2077(4) 0.0501(5) 0.0906(3) 0.0445(13) Uani 1 1 d . . . . .
H24A H -0.2736 0.0289 0.0459 0.053 Uiso 1 1 calc R U . . .
C25 C -0.1925(4) -0.0231(4) 0.1394(3) 0.0407(12) Uani 1 1 d . . . . .
H25A H -0.2474 -0.0950 0.1283 0.049 Uiso 1 1 calc R U . . .
C26 C -0.0965(4) 0.0079(4) 0.2053(2) 0.0292(9) Uani 1 1 d . . . . .
H26A H -0.0862 -0.0429 0.2393 0.035 Uiso 1 1 calc R U . . .
C27 C 0.1171(3) 0.0564(3) 0.3640(2) 0.0185(7) Uani 1 1 d . . . . .
C28 C 0.0045(4) -0.0095(3) 0.3819(2) 0.0250(8) Uani 1 1 d . . . . .
H28A H -0.0784 0.0018 0.3636 0.030 Uiso 1 1 calc R U . . .
C29 C 0.0128(4) -0.0906(3) 0.4259(2) 0.0306(9) Uani 1 1 d . . . . .
H29A H -0.0642 -0.1368 0.4362 0.037 Uiso 1 1 calc R U . . .
C30 C 0.1336(4) -0.1043(3) 0.4551(2) 0.0300(9) Uani 1 1 d . . . . .
H30A H 0.1396 -0.1601 0.4855 0.036 Uiso 1 1 calc R U . . .
C31 C 0.2456(4) -0.0375(3) 0.4402(2) 0.0299(9) Uani 1 1 d . . . . .
H31A H 0.3286 -0.0463 0.4614 0.036 Uiso 1 1 calc R U . . .
C32 C 0.2374(4) 0.0428(3) 0.3943(2) 0.0240(8) Uani 1 1 d . . . . .
H32A H 0.3147 0.0884 0.3838 0.029 Uiso 1 1 calc R U . . .
C33 C 0.4575(3) 0.0338(3) 0.2459(2) 0.0218(8) Uani 1 1 d . . . . .
C34 C 0.4673(4) -0.0649(3) 0.2117(2) 0.0266(9) Uani 1 1 d . . . . .
H34A H 0.4109 -0.0987 0.1647 0.032 Uiso 1 1 calc R U . . .
C35 C 0.5588(4) -0.1143(4) 0.2456(3) 0.0317(10) Uani 1 1 d . . . . .
H35A H 0.5646 -0.1815 0.2217 0.038 Uiso 1 1 calc R U . . .
C36 C 0.6411(4) -0.0667(4) 0.3138(3) 0.0336(10) Uani 1 1 d . . . . .
H36A H 0.7025 -0.1013 0.3371 0.040 Uiso 1 1 calc R U . . .
C37 C 0.6338(4) 0.0304(4) 0.3476(3) 0.0321(10) Uani 1 1 d . . . . .
H37A H 0.6919 0.0637 0.3941 0.039 Uiso 1 1 calc R U . . .
C38 C 0.5418(4) 0.0821(3) 0.3150(2) 0.0276(9) Uani 1 1 d . . . . .
H38A H 0.5369 0.1492 0.3396 0.033 Uiso 1 1 calc R U . . .
C39 C 0.1968(3) -0.0244(3) 0.1677(2) 0.0193(7) Uani 1 1 d . . . . .
C40 C 0.1244(4) -0.0395(3) 0.0939(2) 0.0254(8) Uani 1 1 d . . . . .
H40A H 0.1434 0.0148 0.0619 0.030 Uiso 1 1 calc R U . . .
C41 C 0.0247(4) -0.1333(4) 0.0666(3) 0.0322(10) Uani 1 1 d . . . . .
H41A H -0.0245 -0.1427 0.0163 0.039 Uiso 1 1 calc R U . . .
C42 C -0.0030(4) -0.2126(4) 0.1124(3) 0.0367(11) Uani 1 1 d . . . . .
H42A H -0.0698 -0.2775 0.0933 0.044 Uiso 1 1 calc R U . . .
C43 C 0.0670(4) -0.1979(3) 0.1864(3) 0.0343(10) Uani 1 1 d . . . . .
H43A H 0.0467 -0.2519 0.2184 0.041 Uiso 1 1 calc R U . . .
C44 C 0.1663(4) -0.1044(3) 0.2135(2) 0.0252(8) Uani 1 1 d . . . . .
H44A H 0.2143 -0.0950 0.2641 0.030 Uiso 1 1 calc R U . . .
C45 C 0.3799(3) 0.1443(3) 0.1186(2) 0.0202(8) Uani 1 1 d . . . . .
C46 C 0.4797(4) 0.1181(3) 0.0862(2) 0.0244(8) Uani 1 1 d . . . . .
H46A H 0.5260 0.0711 0.1085 0.029 Uiso 1 1 calc R U . . .
C47 C 0.5111(4) 0.1607(4) 0.0213(2) 0.0322(10) Uani 1 1 d . . . . .
H47A H 0.5799 0.1432 -0.0001 0.039 Uiso 1 1 calc R U . . .
C48 C 0.4445(4) 0.2276(4) -0.0125(2) 0.0355(11) Uani 1 1 d . . . . .
H48A H 0.4659 0.2550 -0.0575 0.043 Uiso 1 1 calc R U . . .
C49 C 0.3467(4) 0.2546(4) 0.0193(3) 0.0362(11) Uani 1 1 d . . . . .
H49A H 0.3008 0.3015 -0.0034 0.043 Uiso 1 1 calc R U . . .
C50 C 0.3148(4) 0.2131(3) 0.0848(2) 0.0276(9) Uani 1 1 d . . . . .
H50A H 0.2473 0.2324 0.1065 0.033 Uiso 1 1 calc R U . . .
O1S O 0.8202(7) 0.5418(7) 0.9711(5) 0.070(3) Uani 0.5 1 d . . P . .
C1S C 0.8863(15) 0.5610(10) 0.9177(7) 0.079(5) Uani 0.5 1 d . . P . .
H1SA H 0.9770 0.5573 0.9350 0.094 Uiso 0.5 1 calc R U P . .
H1SB H 0.8893 0.6345 0.9047 0.094 Uiso 0.5 1 calc R U P . .
C2S C 0.8208(12) 0.4771(11) 0.8481(6) 0.061(3) Uani 0.5 1 d . . P . .
H2SA H 0.8087 0.5124 0.8018 0.074 Uiso 0.5 1 calc R U P . .
H2SB H 0.8741 0.4258 0.8403 0.074 Uiso 0.5 1 calc R U P . .
C3S C 0.6959(12) 0.4215(12) 0.8641(7) 0.065(3) Uani 0.5 1 d . U P . .
H3SA H 0.6779 0.3423 0.8498 0.078 Uiso 0.5 1 calc R U P . .
H3SB H 0.6245 0.4466 0.8358 0.078 Uiso 0.5 1 calc R U P . .
C4S C 0.7085(13) 0.4496(11) 0.9479(7) 0.067(3) Uani 0.5 1 d . U P . .
H4SA H 0.6289 0.4678 0.9596 0.080 Uiso 0.5 1 calc R U P . .
H4SB H 0.7218 0.3882 0.9746 0.080 Uiso 0.5 1 calc R U P . .

loop_
_atom_site_aniso_label
_atom_site_aniso_U_11
_atom_site_aniso_U_22
_atom_site_aniso_U_33
_atom_site_aniso_U_23
_atom_site_aniso_U_13
_atom_site_aniso_U_12
Pd1 0.01574(15) 0.01443(15) 0.02682(17) 0.00117(11) 0.01147(11) 0.00100(10)
S1 0.0196(4) 0.0177(5) 0.0378(6) 0.0005(4) 0.0145(4) 0.0018(4)
S2 0.0190(5) 0.0155(5) 0.0437(7) 0.0027(5) 0.0159(5) 0.0029(4)
S2' 0.0190(5) 0.0155(5) 0.0437(7) 0.0027(5) 0.0159(5) 0.0029(4)
P1 0.0134(4) 0.0165(5) 0.0205(5) 0.0026(4) 0.0074(3) 0.0024(3)
P2 0.0152(4) 0.0153(5) 0.0235(5) 0.0014(4) 0.0083(4) 0.0018(3)
O1 0.0349(17) 0.0157(15) 0.079(2) 0.0089(15) 0.0348(16) 0.0015(12)
O2 0.0251(15) 0.0264(16) 0.0406(18) -0.0054(14) 0.0036(13) 0.0011(12)
C1 0.0206(18) 0.0203(19) 0.0226(19) 0.0073(15) 0.0093(15) 0.0059(15)
C2 0.0211(18) 0.021(2) 0.0220(19) 0.0057(15) 0.0066(15) 0.0073(15)
C3 0.0221(18) 0.0194(19) 0.031(2) 0.0092(16) 0.0110(16) 0.0092(15)
C4 0.0191(18) 0.022(2) 0.038(2) 0.0086(17) 0.0089(16) 0.0078(15)
C5 0.0233(19) 0.019(2) 0.034(2) 0.0077(17) 0.0079(16) 0.0085(16)
C6 0.0245(19) 0.0187(19) 0.030(2) 0.0047(16) 0.0092(16) 0.0067(15)
C7 0.037(2) 0.031(2) 0.047(3) 0.009(2) 0.029(2) 0.0087(19)
C8 0.035(2) 0.040(3) 0.086(4) 0.030(3) 0.036(3) 0.017(2)
C9 0.054(3) 0.056(3) 0.043(3) 0.019(3) 0.027(2) 0.009(3)
C10 0.086(4) 0.038(3) 0.078(4) -0.002(3) 0.066(4) 0.000(3)
C11 0.026(2) 0.027(2) 0.034(2) 0.0015(18) 0.0126(17) 0.0093(17)
C12 0.046(3) 0.030(3) 0.062(3) -0.008(2) 0.026(3) 0.008(2)
C13 0.040(3) 0.043(3) 0.036(3) 0.006(2) 0.014(2) 0.025(2)
C14 0.029(2) 0.048(3) 0.031(2) 0.005(2) 0.0152(18) 0.018(2)
C15 0.0194(17) 0.0170(18) 0.0241(19) 0.0061(15) 0.0115(14) 0.0051(14)
C16 0.0211(18) 0.0191(19) 0.030(2) 0.0072(16) 0.0114(15) 0.0053(15)
C17 0.029(2) 0.020(2) 0.027(2) 0.0031(16) 0.0126(16) 0.0013(16)
C18 0.030(2) 0.0168(19) 0.039(2) 0.0034(17) 0.0208(18) 0.0071(16)
C19 0.027(2) 0.026(2) 0.042(3) 0.0086(19) 0.0161(18) 0.0134(17)
C20 0.0232(19) 0.026(2) 0.030(2) 0.0056(17) 0.0108(16) 0.0077(16)
C21 0.0160(18) 0.035(2) 0.023(2) -0.0022(17) 0.0067(15) 0.0053(16)
C22 0.032(2) 0.042(3) 0.026(2) 0.0044(19) 0.0062(17) 0.015(2)
C23 0.040(3) 0.069(4) 0.030(2) 0.011(2) 0.004(2) 0.027(3)
C24 0.019(2) 0.078(4) 0.032(3) -0.012(3) 0.0018(18) 0.013(2)
C25 0.018(2) 0.060(3) 0.035(3) -0.013(2) 0.0086(18) -0.001(2)
C26 0.0189(19) 0.035(2) 0.030(2) -0.0057(18) 0.0087(16) 0.0017(17)
C27 0.0175(17) 0.0173(18) 0.0203(18) 0.0005(15) 0.0085(14) 0.0013(14)
C28 0.0205(19) 0.024(2) 0.031(2) 0.0076(17) 0.0110(16) 0.0033(16)
C29 0.031(2) 0.024(2) 0.037(2) 0.0071(18) 0.0149(18) 0.0007(17)
C30 0.041(2) 0.021(2) 0.028(2) 0.0077(17) 0.0089(18) 0.0062(18)
C31 0.027(2) 0.029(2) 0.034(2) 0.0091(19) 0.0038(17) 0.0079(17)
C32 0.0209(18) 0.026(2) 0.024(2) 0.0048(16) 0.0064(15) 0.0013(15)
C33 0.0173(17) 0.026(2) 0.023(2) 0.0067(16) 0.0091(14) 0.0028(15)
C34 0.024(2) 0.026(2) 0.031(2) 0.0044(17) 0.0076(16) 0.0076(16)
C35 0.025(2) 0.029(2) 0.047(3) 0.013(2) 0.0114(19) 0.0103(17)
C36 0.020(2) 0.034(3) 0.049(3) 0.020(2) 0.0103(18) 0.0045(17)
C37 0.021(2) 0.040(3) 0.032(2) 0.013(2) 0.0026(17) -0.0005(18)
C38 0.0217(19) 0.027(2) 0.034(2) 0.0041(18) 0.0089(17) 0.0030(16)
C39 0.0138(16) 0.0168(18) 0.029(2) -0.0008(15) 0.0104(14) 0.0040(14)
C40 0.0175(18) 0.027(2) 0.031(2) 0.0010(17) 0.0099(16) 0.0025(15)
C41 0.0202(19) 0.034(2) 0.038(2) -0.002(2) 0.0035(17) 0.0025(17)
C42 0.024(2) 0.026(2) 0.052(3) -0.006(2) 0.011(2) -0.0073(17)
C43 0.034(2) 0.021(2) 0.047(3) 0.007(2) 0.018(2) 0.0004(18)
C44 0.026(2) 0.019(2) 0.031(2) 0.0060(17) 0.0109(16) 0.0034(16)
C45 0.0177(17) 0.0177(19) 0.0229(19) 0.0045(15) 0.0070(14) -0.0020(14)
C46 0.0210(19) 0.026(2) 0.025(2) 0.0000(16) 0.0082(15) 0.0014(16)
C47 0.030(2) 0.039(3) 0.024(2) 0.0003(19) 0.0126(17) -0.0002(18)
C48 0.037(2) 0.035(3) 0.022(2) 0.0051(19) 0.0051(18) -0.0137(19)
C49 0.030(2) 0.035(3) 0.039(3) 0.016(2) 0.0027(19) -0.0001(19)
C50 0.0202(19) 0.026(2) 0.034(2) 0.0055(18) 0.0061(16) -0.0002(16)
O1S 0.033(4) 0.070(5) 0.080(6) -0.050(5) 0.028(4) -0.029(4)
C1S 0.098(10) 0.049(7) 0.054(7) -0.004(6) 0.032(7) -0.051(7)
C2S 0.070(8) 0.091(10) 0.033(6) 0.011(6) 0.028(5) 0.026(7)
C3S 0.056(5) 0.078(5) 0.056(5) 0.000(4) 0.010(4) 0.012(4)
C4S 0.060(5) 0.069(5) 0.060(5) 0.004(4) 0.021(4) -0.007(4)

loop_
_atom_type_symbol
_atom_type_description
_atom_type_scat_dispersion_real
_atom_type_scat_dispersion_imag
_atom_type_scat_source
C C 0.0033 0.0016 'International Tables Vol C Tables 4.2.6.8 and 6.1.1.4'
H H 0.0000 0.0000 'International Tables Vol C Tables 4.2.6.8 and 6.1.1.4'
O O 0.0106 0.0060 'International Tables Vol C Tables 4.2.6.8 and 6.1.1.4'
P P 0.1023 0.0942 'International Tables Vol C Tables 4.2.6.8 and 6.1.1.4'
S S 0.1246 0.1234 'International Tables Vol C Tables 4.2.6.8 and 6.1.1.4'
Pd Pd -0.9988 1.0072 'International Tables Vol C Tables 4.2.6.8 and 6.1.1.4'

loop_
_geom_angle_atom_site_label_1
_geom_angle_atom_site_label_2
_geom_angle_atom_site_label_3
_geom_angle
S1 Pd1 S2 85.58(4)
S1 Pd1 S2' 82.3(3)
S1 Pd1 P1 91.60(4)
S2 Pd1 P1 172.46(4)
S2' Pd1 P1 160.8(3)
S1 Pd1 P2 169.03(3)
S2 Pd1 P2 86.49(4)
S2' Pd1 P2 87.2(3)
P1 Pd1 P2 97.17(4)
C1 S1 Pd1 109.37(14)
C2 S2 Pd1 108.19(13)
C2 S2' Pd1 107.8(6)
C27 P1 C21 109.48(18)
C27 P1 C15 100.86(16)
C21 P1 C15 103.53(18)
C27 P1 Pd1 111.77(12)
C21 P1 Pd1 112.94(13)
C15 P1 Pd1 117.29(12)
C33 P2 C45 106.79(17)
C33 P2 C39 101.11(17)
C45 P2 C39 103.34(17)
C33 P2 Pd1 115.40(14)
C45 P2 Pd1 105.95(13)
C39 P2 Pd1 122.81(12)
C6 C1 C2 123.1(3)
C6 C1 S1 120.6(3)
C2 C1 S1 116.2(3)
C3 C2 C1 122.7(3)
C3 C2 S2 120.6(3)
C1 C2 S2 116.6(3)
C3 C2 S2' 115.1(5)
C1 C2 S2' 113.6(4)
C2 C3 C4 114.3(4)
C2 C3 C7 130.0(4)
C4 C3 C7 115.7(3)
O1 C4 C3 126.6(4)
O1 C4 C5 115.2(4)
C3 C4 C5 118.0(3)
O2 C5 C6 126.2(4)
O2 C5 C4 115.3(3)
C6 C5 C4 118.5(4)
C1 C6 C5 113.0(4)
C1 C6 C11 126.2(3)
C5 C6 C11 120.7(4)
C10 C7 C8 107.6(4)
C10 C7 C9 106.4(5)
C8 C7 C9 110.4(4)
C10 C7 C3 117.0(4)
C8 C7 C3 108.2(4)
C9 C7 C3 107.1(4)
C12 C11 C14 106.2(4)
C12 C11 C6 112.7(3)
C14 C11 C6 110.5(3)
C12 C11 C13 106.1(4)
C14 C11 C13 111.5(3)
C6 C11 C13 109.8(3)
C20 C15 C16 120.1(4)
C20 C15 P1 123.4(3)
C16 C15 P1 116.5(3)
C17 C16 C15 119.8(4)
C18 C17 C16 119.7(4)
C19 C18 C17 120.6(4)
C18 C19 C20 120.5(4)
C15 C20 C19 119.4(4)
C26 C21 C22 119.8(4)
C26 C21 P1 124.7(3)
C22 C21 P1 115.5(3)
C23 C22 C21 119.1(4)
C24 C23 C22 120.3(5)
C25 C24 C23 120.6(4)
C24 C25 C26 119.8(5)
C21 C26 C25 120.3(4)
C32 C27 C28 119.1(3)
C32 C27 P1 119.1(3)
C28 C27 P1 121.7(3)
C29 C28 C27 120.6(4)
C28 C29 C30 119.7(4)
C31 C30 C29 120.3(4)
C30 C31 C32 120.1(4)
C27 C32 C31 120.1(3)
C34 C33 C38 118.6(4)
C34 C33 P2 120.8(3)
C38 C33 P2 120.5(3)
C35 C34 C33 120.6(4)
C36 C35 C34 120.6(4)
C37 C36 C35 119.7(4)
C36 C37 C38 121.1(4)
C33 C38 C37 119.4(4)
C44 C39 C40 118.6(3)
C44 C39 P2 119.3(3)
C40 C39 P2 122.0(3)
C41 C40 C39 120.6(4)
C42 C41 C40 120.1(4)
C41 C42 C43 120.0(4)
C44 C43 C42 119.9(4)
C43 C44 C39 120.9(4)
C50 C45 C46 118.6(3)
C50 C45 P2 117.9(3)
C46 C45 P2 123.5(3)
C47 C46 C45 119.8(4)
C48 C47 C46 121.1(4)
C47 C48 C49 119.5(4)
C48 C49 C50 120.0(4)
C45 C50 C49 121.0(4)
C1S O1S C4S 112.3(9)
O1S C1S C2S 108.6(8)
C3S C2S C1S 105.5(9)
C2S C3S C4S 104.6(10)
O1S C4S C3S 106.0(10)

loop_
_geom_bond_atom_site_label_1
_geom_bond_atom_site_label_2
_geom_bond_distance
Pd1 S1 2.2705(11)
Pd1 S2 2.2867(11)
Pd1 S2' 2.295(10)
Pd1 P1 2.3072(10)
Pd1 P2 2.3223(11)
S1 C1 1.753(4)
S2 C2 1.735(4)
S2' C2 1.738(13)
P1 C27 1.810(4)
P1 C21 1.821(4)
P1 C15 1.823(4)
P2 C33 1.813(4)
P2 C45 1.824(4)
P2 C39 1.826(4)
O1 C4 1.229(5)
O2 C5 1.233(5)
C1 C6 1.368(6)
C1 C2 1.496(5)
C2 C3 1.370(5)
C3 C4 1.459(6)
C3 C7 1.561(6)
C4 C5 1.527(6)
C5 C6 1.455(5)
C6 C11 1.540(6)
C7 C10 1.519(7)
C7 C8 1.535(7)
C7 C9 1.539(7)
C11 C12 1.536(6)
C11 C14 1.536(6)
C11 C13 1.544(6)
C15 C20 1.386(5)
C15 C16 1.392(5)
C16 C17 1.390(6)
C17 C18 1.381(6)
C18 C19 1.369(6)
C19 C20 1.390(6)
C21 C26 1.380(6)
C21 C22 1.400(6)
C22 C23 1.391(6)
C23 C24 1.380(7)
C24 C25 1.366(7)
C25 C26 1.393(6)
C27 C32 1.380(5)
C27 C28 1.401(5)
C28 C29 1.379(5)
C29 C30 1.380(6)
C30 C31 1.378(6)
C31 C32 1.393(5)
C33 C34 1.394(6)
C33 C38 1.400(6)
C34 C35 1.391(6)
C35 C36 1.378(6)
C36 C37 1.363(7)
C37 C38 1.406(6)
C39 C44 1.386(5)
C39 C40 1.395(5)
C40 C41 1.390(6)
C41 C42 1.376(6)
C42 C43 1.388(7)
C43 C44 1.384(6)
C45 C50 1.383(5)
C45 C46 1.396(5)
C46 C47 1.388(5)
C47 C48 1.373(7)
C48 C49 1.375(7)
C49 C50 1.395(6)
O1S C1S 1.291(13)
O1S C4S 1.438(13)
C1S C2S 1.520(16)
C2S C3S 1.446(17)
C3S C4S 1.490(17)
